data_2235717
loop_
_publ_author_name
'Zhou, Benhua'
'Cai, Jin'

_publ_section_title
;
 2-Chloroanilinium perchlorate
;
_journal_issue 7
_journal_name_full 'Acta Crystallographica Section E'
_journal_page_first o2113
_journal_paper_doi 10.1107/S1600536812023963
_journal_volume 68
_journal_year 2012
_chemical_formula_iupac 'C6 H7 Cl N +, Cl O4 -'
_chemical_formula_moiety 'C6 H7 Cl N +, Cl O4 -'
_chemical_formula_sum 'C6 H7 Cl2 N O4'
_chemical_formula_weight 228.03
_chemical_name_systematic
;
2-Chloroanilinium perchlorate
;
_space_group_IT_number 14
_symmetry_cell_setting monoclinic
_symmetry_space_group_name_Hall '-P 2ybc'
_symmetry_space_group_name_H-M 'P 1 21/c 1'
_atom_sites_solution_hydrogens geom
_atom_sites_solution_primary direct
_atom_sites_solution_secondary difmap
_audit_creation_method SHELXL-97
_cell_angle_alpha 90.00
_cell_angle_beta 125.737(19)
_cell_angle_gamma 90.00
_cell_formula_units_Z 4
_cell_length_a 11.069(2)
_cell_length_b 7.3093(15)
_cell_length_c 13.718(5)
_cell_measurement_reflns_used 2060
_cell_measurement_temperature 293(2)
_cell_measurement_theta_max 27.48
_cell_measurement_theta_min 3.33
_cell_volume 900.9(5)
_computing_cell_refinement 'CrystalClear (Rigaku, 2005)'
_computing_data_collection 'CrystalClear (Rigaku, 2005)'
_computing_data_reduction 'CrystalClear (Rigaku, 2005)'
_computing_molecular_graphics 'DIAMOND (Brandenburg & Putz, 2005)'
_computing_publication_material 'SHELXL97 (Sheldrick, 2008)'
_computing_structure_refinement 'SHELXL97 (Sheldrick, 2008)'
_computing_structure_solution 'SHELXS97 (Sheldrick, 2008)'
_diffrn_ambient_temperature 293(2)
_diffrn_detector_area_resol_mean 13.6612
_diffrn_measured_fraction_theta_full 0.995
_diffrn_measured_fraction_theta_max 0.995
_diffrn_measurement_device_type 'Rigaku SCXmini diffractometer'
_diffrn_measurement_method CCD_Profile_fitting
_diffrn_radiation_monochromator graphite
_diffrn_radiation_source 'fine-focus sealed tube'
_diffrn_radiation_type MoK\a
_diffrn_radiation_wavelength 0.71073
_diffrn_reflns_av_R_equivalents 0.0401
_diffrn_reflns_av_sigmaI/netI 0.0326
_diffrn_reflns_limit_h_max 14
_diffrn_reflns_limit_h_min -14
_diffrn_reflns_limit_k_max 9
_diffrn_reflns_limit_k_min -9
_diffrn_reflns_limit_l_max 17
_diffrn_reflns_limit_l_min -17
_diffrn_reflns_number 8912
_diffrn_reflns_theta_full 27.48
_diffrn_reflns_theta_max 27.48
_diffrn_reflns_theta_min 3.33
_exptl_absorpt_coefficient_mu 0.701
_exptl_absorpt_correction_T_max 0.869
_exptl_absorpt_correction_T_min 0.869
_exptl_absorpt_correction_type multi-scan
_exptl_absorpt_process_details '(CrystalClear; Rigaku, 2005)'
_exptl_crystal_colour colourless
_exptl_crystal_density_diffrn 1.681
_exptl_crystal_density_method 'not measured'
_exptl_crystal_description prism
_exptl_crystal_F_000 464
_exptl_crystal_size_max 0.20
_exptl_crystal_size_mid 0.20
_exptl_crystal_size_min 0.20
_refine_diff_density_max 0.309
_refine_diff_density_min -0.376
_refine_ls_extinction_coef 0.231(7)
_refine_ls_extinction_expression Fc^*^=kFc[1+0.001xFc^2^\l^3^/sin(2\q)]^-1/4^
_refine_ls_extinction_method SHELXL
_refine_ls_goodness_of_fit_ref 2.256
_refine_ls_hydrogen_treatment constr
_refine_ls_matrix_type full
_refine_ls_number_parameters 119
_refine_ls_number_reflns 2060
_refine_ls_number_restraints 0
_refine_ls_restrained_S_all 2.256
_refine_ls_R_factor_all 0.0550
_refine_ls_R_factor_gt 0.0457
_refine_ls_shift/su_max 0.000
_refine_ls_shift/su_mean 0.000
_refine_ls_structure_factor_coef Fsqd
_refine_ls_weighting_details 'w=1/[\s^2^(Fo^2^)+(0.0100P)^2^] where P=(Fo^2^+2Fc^2^)/3'
_refine_ls_weighting_scheme calc
_refine_ls_wR_factor_gt 0.0876
_refine_ls_wR_factor_ref 0.0893
_reflns_number_gt 1749
_reflns_number_total 2060
_reflns_threshold_expression >2sigma(I)
_cod_data_source_file zq2165.cif
_cod_data_source_block I
_cod_original_cell_volume 900.9(4)
_cod_original_sg_symbol_H-M 'P 21/c'
_cod_database_code 2235717
_cod_database_fobs_code 2235717

loop_
_symmetry_equiv_pos_as_xyz
'x, y, z'
'-x, y+1/2, -z+1/2'
'-x, -y, -z'
'x, -y-1/2, z-1/2'

loop_
_atom_site_type_symbol
_atom_site_label
_atom_site_fract_x
_atom_site_fract_y
_atom_site_fract_z
_atom_site_U_iso_or_equiv
_atom_site_adp_type
_atom_site_calc_flag
_atom_site_refinement_flags
_atom_site_occupancy
_atom_site_symmetry_multiplicity
Cl Cl2 -0.30288(8) -0.34063(9) -0.34203(6) 0.0620(3) Uani d . 1 1
N N1 -0.12505(19) -0.1679(2) -0.41599(16) 0.0359(5) Uani d . 1 1
H H1A -0.0953 -0.0767 -0.3637 0.043 Uiso d R 1 1
H H1B -0.0808 -0.1583 -0.4530 0.043 Uiso d R 1 1
H H1C -0.1008 -0.2743 -0.3773 0.043 Uiso d R 1 1
C C1 -0.2866(2) -0.1583(3) -0.50492(19) 0.0316(5) Uani d . 1 1
C C2 -0.3452(3) -0.0700(3) -0.6122(2) 0.0421(6) Uani d . 1 1
H H2 -0.2824 -0.0175 -0.6287 0.051 Uiso calc R 1 1
C C3 -0.4974(3) -0.0596(3) -0.6954(2) 0.0556(7) Uani d . 1 1
H H3 -0.5375 -0.0005 -0.7683 0.067 Uiso calc R 1 1
C C4 -0.5902(3) -0.1370(3) -0.6702(3) 0.0584(8) Uani d . 1 1
H H4 -0.6928 -0.1305 -0.7267 0.070 Uiso calc R 1 1
C C5 -0.5324(3) -0.2237(3) -0.5624(3) 0.0536(7) Uani d . 1 1
H H5 -0.5954 -0.2742 -0.5455 0.064 Uiso calc R 1 1
C C6 -0.3789(3) -0.2350(3) -0.4790(2) 0.0391(5) Uani d . 1 1
Cl Cl1 0.07943(6) -0.17797(7) -0.07815(5) 0.0349(2) Uani d . 1 1
O O1 0.21439(19) -0.0998(3) 0.01753(15) 0.0676(6) Uani d . 1 1
O O2 0.10292(19) -0.2780(2) -0.15577(14) 0.0545(5) Uani d . 1 1
O O3 0.0235(2) -0.3048(2) -0.03403(16) 0.0582(5) Uani d . 1 1
O O4 -0.0262(2) -0.0368(2) -0.14591(16) 0.0658(5) Uani d . 1 1

loop_
_atom_site_aniso_label
_atom_site_aniso_U_11
_atom_site_aniso_U_22
_atom_site_aniso_U_33
_atom_site_aniso_U_12
_atom_site_aniso_U_13
_atom_site_aniso_U_23
Cl2 0.0771(6) 0.0615(5) 0.0639(5) -0.0132(3) 0.0506(5) 0.0054(3)
N1 0.0367(11) 0.0319(10) 0.0425(11) -0.0002(8) 0.0251(10) 0.0026(8)
C1 0.0303(12) 0.0283(12) 0.0360(12) -0.0023(8) 0.0192(11) -0.0060(9)
C2 0.0420(14) 0.0435(14) 0.0394(13) -0.0055(10) 0.0229(12) -0.0035(10)
C3 0.0513(17) 0.0539(17) 0.0420(14) 0.0032(12) 0.0163(14) -0.0065(12)
C4 0.0341(15) 0.0604(18) 0.0604(19) -0.0024(12) 0.0161(14) -0.0211(14)
C5 0.0423(16) 0.0518(16) 0.0750(19) -0.0159(12) 0.0389(15) -0.0235(14)
C6 0.0457(15) 0.0315(12) 0.0499(14) -0.0057(10) 0.0335(13) -0.0077(10)
Cl1 0.0385(3) 0.0308(3) 0.0353(3) -0.0012(2) 0.0214(3) 0.0015(2)
O1 0.0539(12) 0.0806(13) 0.0458(10) -0.0245(10) 0.0163(10) -0.0160(9)
O2 0.0699(13) 0.0548(11) 0.0535(11) 0.0007(9) 0.0443(11) -0.0075(8)
O3 0.0762(13) 0.0476(11) 0.0782(13) -0.0014(8) 0.0606(12) 0.0120(9)
O4 0.0618(12) 0.0375(10) 0.0780(13) 0.0180(8) 0.0294(11) 0.0155(9)

loop_
_atom_type_symbol
_atom_type_description
_atom_type_scat_dispersion_real
_atom_type_scat_dispersion_imag
_atom_type_scat_source
C C 0.0033 0.0016 'International Tables Vol C Tables 4.2.6.8 and 6.1.1.4'
H H 0.0000 0.0000 'International Tables Vol C Tables 4.2.6.8 and 6.1.1.4'
Cl Cl 0.1484 0.1585 'International Tables Vol C Tables 4.2.6.8 and 6.1.1.4'
N N 0.0061 0.0033 'International Tables Vol C Tables 4.2.6.8 and 6.1.1.4'
O O 0.0106 0.0060 'International Tables Vol C Tables 4.2.6.8 and 6.1.1.4'

loop_
_geom_angle_atom_site_label_1
_geom_angle_atom_site_label_2
_geom_angle_atom_site_label_3
_geom_angle
C1 N1 H1A 109.4
C1 N1 H1B 109.4
H1A N1 H1B 109.5
C1 N1 H1C 109.6
H1A N1 H1C 109.5
H1B N1 H1C 109.5
C2 C1 C6 120.6(2)
C2 C1 N1 119.84(19)
C6 C1 N1 119.5(2)
C1 C2 C3 119.8(2)
C1 C2 H2 120.1
C3 C2 H2 120.1
C2 C3 C4 119.9(2)
C2 C3 H3 120.1
C4 C3 H3 120.1
C5 C4 C3 120.7(2)
C5 C4 H4 119.6
C3 C4 H4 119.6
C4 C5 C6 119.3(2)
C4 C5 H5 120.4
C6 C5 H5 120.4
C1 C6 C5 119.8(2)
C1 C6 Cl2 119.82(18)
C5 C6 Cl2 120.40(19)
O1 Cl1 O4 109.51(12)
O1 Cl1 O3 110.70(11)
O4 Cl1 O3 110.62(11)
O1 Cl1 O2 110.14(11)
O4 Cl1 O2 108.70(11)
O3 Cl1 O2 107.13(11)

loop_
_geom_bond_atom_site_label_1
_geom_bond_atom_site_label_2
_geom_bond_distance
Cl2 C6 1.729(2)
N1 C1 1.464(3)
N1 H1A 0.8900
N1 H1B 0.8899
N1 H1C 0.8900
C1 C2 1.374(3)
C1 C6 1.381(3)
C2 C3 1.379(3)
C2 H2 0.9300
C3 C4 1.382(4)
C3 H3 0.9300
C4 C5 1.376(4)
C4 H4 0.9300
C5 C6 1.390(3)
C5 H5 0.9300
Cl1 O1 1.4107(17)
Cl1 O4 1.4237(16)
Cl1 O3 1.4309(15)
Cl1 O2 1.4350(16)

loop_
_geom_hbond_atom_site_label_D
_geom_hbond_atom_site_label_H
_geom_hbond_atom_site_label_A
_geom_hbond_site_symmetry_A
_geom_hbond_distance_DH
_geom_hbond_distance_HA
_geom_hbond_distance_DA
_geom_hbond_angle_DHA
N1 H1A O2 2_554 0.89 2.21 2.978(2) 144.7
N1 H1A O4 . 0.89 2.63 3.333(3) 136.4
N1 H1B O3 4 0.89 2.04 2.911(2) 167.8
N1 H1C O4 2_544 0.89 2.29 3.022(2) 139.7
N1 H1C O2 . 0.89 2.51 3.039(3) 118.4
C3 H3 O1 1_454 0.93 2.70 3.331(3) 126

loop_
_geom_torsion_atom_site_label_1
_geom_torsion_atom_site_label_2
_geom_torsion_atom_site_label_3
_geom_torsion_atom_site_label_4
_geom_torsion
C6 C1 C2 C3 -0.7(3)
N1 C1 C2 C3 -179.39(19)
C1 C2 C3 C4 0.3(3)
C2 C3 C4 C5 0.4(4)
C3 C4 C5 C6 -0.8(4)
C2 C1 C6 C5 0.3(3)
N1 C1 C6 C5 179.00(19)
C2 C1 C6 Cl2 -178.46(16)
N1 C1 C6 Cl2 0.2(3)
C4 C5 C6 C1 0.5(3)
C4 C5 C6 Cl2 179.23(18)

loop_
_cod_related_entry_id
_cod_related_entry_database
_cod_related_entry_code
1 ChemSpider 30657932
